data_2243027
loop_
_publ_author_name
'Vassilyeva, Olga Yu.'
'Buvaylo, Elena A.'
'Kokozay, Vladimir N.'
'Skelton, Brian W.'
'Sobolev, Alexandre N.'

_publ_section_title
;
 Crystal structures of an imidazo[1,5-<i>a</i>]pyridinium-based ligand and
 its (C~13~H~12~N~3~)~2~[CdI~4~] hybrid salt
;
_journal_issue 8
_journal_name_full 'Acta Crystallographica Section E'
_journal_page_first 1209
_journal_page_last 1214
_journal_paper_doi 10.1107/S2056989019009964
_journal_volume 75
_journal_year 2019
_chemical_formula_iupac '2C13 H12 N3 +, 1.5Cl -, 0.5N O3 -, 3H2 O'
_chemical_formula_moiety '2(C13 H12 N3 +), 1.5(Cl -), 0.5(N O3 -), 3(H2 O)'
_chemical_formula_sum 'C26 H30 Cl1.5 N6.5 O4.5'
_chemical_formula_weight 558.74
_chemical_name_systematic
;
Bis[2-methyl-3-(pyridin-2-yl)imidazo[1,5-<i>a</i>]pyridin-2-ium] 1.5-chloride
0.5-nitrate trihydrate
;
_space_group_IT_number 2
_space_group_name_Hall '-P 1'
_space_group_name_H-M_alt 'P -1'
_symmetry_cell_setting triclinic
_symmetry_space_group_name_Hall '-P 1'
_symmetry_space_group_name_H-M 'P -1'
_atom_sites_solution_hydrogens mixed
_audit_creation_method 'WinGX routine CIF_UPDATE'
_cell_angle_alpha 88.208(5)
_cell_angle_beta 95.033(5)
_cell_angle_gamma 108.916(5)
_cell_formula_units_Z 2
_cell_length_a 7.3959(5)
_cell_length_b 10.2889(8)
_cell_length_c 18.5155(10)
_cell_measurement_reflns_used 2491
_cell_measurement_temperature 100(2)
_cell_measurement_theta_max 66.619
_cell_measurement_theta_min 2.386
_cell_volume 1327.71(16)
_computing_cell_refinement
;
CrysAlis Pro (Rigaku OD, 2016)
;
_computing_data_collection
;
CrysAlis Pro (Rigaku OD, 2016)
;
_computing_data_reduction
;
CrysAlis Pro (Rigaku OD, 2016)
;
_computing_molecular_graphics
;
DIAMOND (Brandenburg, 1999) and Mercury (Macrae <i>et al.</i>,
2006)
;
_computing_publication_material
;
WinGX (Farrugia, 2012)
;
_computing_structure_refinement
;
SHELXL2014 (Sheldrick, 2015b)
;
_computing_structure_solution
;
SIR92 (Altomare <i>et al.</i>,  1994)
;
_diffrn_ambient_temperature 100(2)
_diffrn_detector 'CCD plate'
_diffrn_detector_area_resol_mean 10.4738
_diffrn_measured_fraction_theta_full 0.989
_diffrn_measured_fraction_theta_max 0.985
_diffrn_measurement_device 'four-circle diffractometer'
_diffrn_measurement_device_type 'Oxford Diffraction Gemini'
_diffrn_measurement_method '\w scans'
_diffrn_radiation_monochromator mirror
_diffrn_radiation_probe x-ray
_diffrn_radiation_type CuK\a
_diffrn_radiation_wavelength 1.54178
_diffrn_reflns_av_R_equivalents 0.0496
_diffrn_reflns_av_unetI/netI 0.0719
_diffrn_reflns_limit_h_max 8
_diffrn_reflns_limit_h_min -8
_diffrn_reflns_limit_k_max 12
_diffrn_reflns_limit_k_min -11
_diffrn_reflns_limit_l_max 22
_diffrn_reflns_limit_l_min -18
_diffrn_reflns_number 11325
_diffrn_reflns_theta_full 67
_diffrn_reflns_theta_max 67.305
_diffrn_reflns_theta_min 2.395
_diffrn_source 'sealed X-ray tube'
_exptl_absorpt_coefficient_mu 2.14
_exptl_absorpt_correction_T_max 0.942
_exptl_absorpt_correction_T_min 0.777
_exptl_absorpt_correction_type analytical
_exptl_absorpt_process_details
;
(CrysAlis Pro; Rigaku OD, 2016)
;
_exptl_crystal_colour 'light brown'
_exptl_crystal_density_diffrn 1.398
_exptl_crystal_description needle
_exptl_crystal_F_000 586
_exptl_crystal_size_max 0.225
_exptl_crystal_size_mid 0.045
_exptl_crystal_size_min 0.033
_refine_diff_density_max 0.263
_refine_diff_density_min -0.264
_refine_ls_extinction_method none
_refine_ls_goodness_of_fit_ref 1.021
_refine_ls_hydrogen_treatment mixed
_refine_ls_matrix_type full
_refine_ls_number_parameters 385
_refine_ls_number_reflns 4693
_refine_ls_number_restraints 9
_refine_ls_restrained_S_all 1.02
_refine_ls_R_factor_all 0.0744
_refine_ls_R_factor_gt 0.0473
_refine_ls_shift/su_max 0.045
_refine_ls_shift/su_mean 0.001
_refine_ls_structure_factor_coef Fsqd
_refine_ls_weighting_details 'w=1/[\s^2^(Fo^2^)+(0.0483P)^2^+0.4628P] where P=(Fo^2^+2Fc^2^)/3'
_refine_ls_weighting_scheme calc
_refine_ls_wR_factor_gt 0.1068
_refine_ls_wR_factor_ref 0.1207
_reflns_number_gt 3366
_reflns_number_total 4693
_reflns_threshold_expression 'I > 2\s(I)'
_cod_data_source_file lh5912sup1.cif
_cod_data_source_block II
_cod_original_formula_sum 'C26 H30 Cl1.50 N6.50 O4.50'
_cod_database_code 2243027

loop_
_symmetry_equiv_pos_as_xyz
'x, y, z'
'-x, -y, -z'

loop_
_atom_site_type_symbol
_atom_site_label
_atom_site_fract_x
_atom_site_fract_y
_atom_site_fract_z
_atom_site_U_iso_or_equiv
_atom_site_adp_type
_atom_site_calc_flag
_atom_site_occupancy
C C11 0.5212(4) -0.0797(3) 0.20815(15) 0.0450(6) Uani d 1
H H11 0.4386 -0.1648 0.1888 0.054 Uiso calc 1
N N12 0.5524(3) -0.0437(2) 0.27913(12) 0.0448(5) Uani d 1
C C12 0.4527(4) -0.1317(3) 0.33735(16) 0.0557(8) Uani d 1
H H12A 0.5304 -0.1868 0.3583 0.084 Uiso calc 1
H H12B 0.3281 -0.1928 0.3174 0.084 Uiso calc 1
H H12C 0.4333 -0.074 0.3751 0.084 Uiso calc 1
C C13 0.6785(4) 0.0847(3) 0.28750(15) 0.0436(6) Uani d 1
N N13A 0.7256(3) 0.1306(2) 0.22022(11) 0.0392(5) Uani d 1
C C14 0.8549(4) 0.2565(3) 0.19923(15) 0.0419(6) Uani d 1
H H14 0.9218 0.3248 0.2341 0.05 Uiso calc 1
C C15 0.8809(4) 0.2772(3) 0.12871(16) 0.0464(7) Uani d 1
H H15 0.9685 0.3617 0.1138 0.056 Uiso calc 1
C C16 0.7814(4) 0.1768(3) 0.07516(16) 0.0512(7) Uani d 1
H H16 0.801 0.1958 0.0254 0.061 Uiso calc 1
C C17 0.6587(4) 0.0544(3) 0.09528(16) 0.0484(7) Uani d 1
H H17 0.593 -0.0131 0.0599 0.058 Uiso calc 1
C C17A 0.6293(4) 0.0281(3) 0.16953(15) 0.0420(6) Uani d 1
C C131 0.7484(4) 0.1624(3) 0.35480(15) 0.0470(7) Uani d 1
N N132 0.7557(3) 0.2948(2) 0.35039(12) 0.0470(6) Uani d 1
C C133 0.8101(4) 0.3688(3) 0.41137(16) 0.0548(8) Uani d 1
H H133 0.8169 0.4626 0.4095 0.066 Uiso calc 1
C C134 0.8572(5) 0.3143(4) 0.47729(17) 0.0650(9) Uani d 1
H H134 0.8908 0.3694 0.5197 0.078 Uiso calc 1
C C135 0.8545(5) 0.1806(4) 0.48040(17) 0.0683(10) Uani d 1
H H135 0.8885 0.1423 0.5248 0.082 Uiso calc 1
C C136 0.8011(4) 0.1009(3) 0.41742(16) 0.0589(9) Uani d 1
H H136 0.8009 0.0085 0.4174 0.071 Uiso calc 1
C C21 0.3963(4) 0.2931(3) 0.13167(14) 0.0391(6) Uani d 1
H H21 0.4506 0.339 0.0895 0.047 Uiso calc 1
N N22 0.4269(3) 0.3465(2) 0.19957(11) 0.0401(5) Uani d 1
C C22 0.5590(4) 0.4855(3) 0.21763(15) 0.0478(7) Uani d 1
H H22A 0.4865 0.5502 0.2163 0.072 Uiso calc 1
H H22B 0.6557 0.5138 0.1823 0.072 Uiso calc 1
H H22C 0.6224 0.4847 0.2663 0.072 Uiso calc 1
C C23 0.3290(4) 0.2537(3) 0.24656(14) 0.0386(6) Uani d 1
N N23A 0.2338(3) 0.1378(2) 0.20761(11) 0.0374(5) Uani d 1
C C24 0.1083(4) 0.0130(3) 0.23010(14) 0.0402(6) Uani d 1
H H24 0.0817 -0.0021 0.2795 0.048 Uiso calc 1
C C25 0.0260(4) -0.0853(3) 0.18033(15) 0.0431(6) Uani d 1
H H25 -0.0607 -0.1705 0.1948 0.052 Uiso calc 1
C C26 0.0666(4) -0.0642(3) 0.10589(15) 0.0441(6) Uani d 1
H H26 0.0076 -0.1358 0.0719 0.053 Uiso calc 1
C C27 0.1869(4) 0.0557(3) 0.08345(14) 0.0421(6) Uani d 1
H H27 0.2134 0.0692 0.034 0.051 Uiso calc 1
C C27A 0.2738(4) 0.1618(3) 0.13487(13) 0.0372(6) Uani d 1
C C231 0.3247(4) 0.2691(3) 0.32528(14) 0.0446(7) Uani d 1
N N232 0.3284(3) 0.1595(3) 0.36524(12) 0.0492(6) Uani d 1
C C233 0.3338(5) 0.1723(4) 0.43704(16) 0.0624(9) Uani d 1
H H233 0.3361 0.0952 0.4663 0.075 Uiso calc 1
C C234 0.3363(5) 0.2894(4) 0.47135(18) 0.0710(10) Uani d 1
H H234 0.3448 0.2942 0.5228 0.085 Uiso calc 1
C C235 0.3262(5) 0.3989(4) 0.42941(18) 0.0675(10) Uani d 1
H H235 0.3236 0.4804 0.4514 0.081 Uiso calc 1
C C236 0.3198(4) 0.3902(3) 0.35404(16) 0.0565(8) Uani d 1
H H236 0.3123 0.4648 0.3237 0.068 Uiso calc 1
Cl Cl1 -0.13460(14) 0.74736(10) 0.35172(5) 0.0385(2) Uani d 0.5
N N1 -0.13460(14) 0.74736(10) 0.35172(5) 0.0385(2) Uani d 0.5
O O11 -0.1116(7) 0.8679(5) 0.3658(3) 0.0704(13) Uani d 0.5
O O12 -0.0043(8) 0.7052(6) 0.3432(3) 0.0879(16) Uani d 0.5
O O13 -0.2989(7) 0.6577(5) 0.3587(3) 0.0818(15) Uani d 0.5
Cl Cl2 0.19972(10) 0.62995(7) 0.10394(4) 0.0532(2) Uani d 1
O O1 0.7669(3) 0.5341(2) 0.03747(13) 0.0547(5) Uani d 1
O O2 0.6162(3) 0.7445(2) 0.04753(13) 0.0558(5) Uani d 1
O O3 0.0954(4) 0.5668(4) 0.26639(16) 0.0982(11) Uani d 1
H H1AO 0.881(3) 0.563(3) 0.0552(16) 0.067(11) Uiso d 1
H H1BO 0.767(5) 0.496(4) -0.0016(14) 0.103(16) Uiso d 1
H H2AO 0.664(4) 0.682(3) 0.0471(18) 0.069(11) Uiso d 1
H H2BO 0.513(3) 0.715(3) 0.0667(19) 0.080(13) Uiso d 1
H H3AO -0.017(3) 0.552(5) 0.269(2) 0.121 Uiso d 1
H H3BO 0.126(6) 0.596(5) 0.2244(15) 0.121 Uiso d 1

loop_
_atom_site_aniso_label
_atom_site_aniso_U_11
_atom_site_aniso_U_22
_atom_site_aniso_U_33
_atom_site_aniso_U_12
_atom_site_aniso_U_13
_atom_site_aniso_U_23
C11 0.0369(15) 0.0351(14) 0.0588(17) 0.0093(12) -0.0104(12) -0.0033(12)
N12 0.0332(12) 0.0357(12) 0.0563(14) 0.0025(10) -0.0089(10) 0.0080(10)
C12 0.0436(17) 0.0422(16) 0.0625(18) -0.0073(13) -0.0086(13) 0.0131(13)
C13 0.0305(14) 0.0387(15) 0.0528(16) 0.0023(11) -0.0054(11) 0.0087(12)
N13A 0.0293(12) 0.0361(12) 0.0497(13) 0.0085(9) -0.0014(9) 0.0045(9)
C14 0.0311(14) 0.0365(14) 0.0555(17) 0.0082(11) 0.0022(11) 0.0064(12)
C15 0.0408(16) 0.0412(15) 0.0607(18) 0.0170(13) 0.0112(13) 0.0071(13)
C16 0.0566(19) 0.0489(17) 0.0542(17) 0.0237(15) 0.0116(14) 0.0021(13)
C17 0.0490(18) 0.0429(16) 0.0565(17) 0.0193(14) 0.0015(13) -0.0045(13)
C17A 0.0355(15) 0.0356(14) 0.0553(16) 0.0140(12) -0.0034(12) -0.0006(12)
C131 0.0305(14) 0.0436(16) 0.0515(16) -0.0066(12) -0.0043(11) 0.0076(12)
N132 0.0339(13) 0.0430(13) 0.0502(13) -0.0054(10) -0.0002(10) 0.0025(10)
C133 0.0407(17) 0.0513(17) 0.0552(18) -0.0082(13) 0.0020(13) 0.0007(14)
C134 0.054(2) 0.067(2) 0.0474(17) -0.0162(16) -0.0027(14) 0.0007(15)
C135 0.055(2) 0.064(2) 0.0541(18) -0.0188(16) -0.0165(15) 0.0160(15)
C136 0.0449(18) 0.0501(18) 0.0590(19) -0.0106(14) -0.0117(14) 0.0134(14)
C21 0.0388(15) 0.0398(14) 0.0381(14) 0.0136(12) -0.0016(11) 0.0028(11)
N22 0.0364(12) 0.0379(12) 0.0426(12) 0.0092(10) -0.0026(9) 0.0009(9)
C22 0.0457(17) 0.0372(15) 0.0512(16) 0.0025(12) -0.0030(12) 0.0011(12)
C23 0.0288(14) 0.0402(14) 0.0438(14) 0.0083(11) -0.0015(10) -0.0004(11)
N23A 0.0298(11) 0.0376(12) 0.0435(12) 0.0100(9) -0.0004(9) 0.0005(9)
C24 0.0279(13) 0.0434(15) 0.0465(15) 0.0084(11) 0.0010(11) 0.0037(12)
C25 0.0307(14) 0.0419(15) 0.0520(16) 0.0070(12) -0.0039(11) 0.0009(12)
C26 0.0385(16) 0.0403(15) 0.0507(16) 0.0114(12) -0.0081(12) -0.0052(12)
C27 0.0407(15) 0.0427(15) 0.0433(14) 0.0158(12) -0.0044(11) -0.0009(11)
C27A 0.0345(14) 0.0403(14) 0.0373(13) 0.0143(11) -0.0015(10) 0.0025(11)
C231 0.0294(14) 0.0518(17) 0.0455(15) 0.0024(12) 0.0038(11) -0.0070(13)
N232 0.0371(13) 0.0538(15) 0.0419(13) -0.0057(11) 0.0050(10) 0.0063(11)
C233 0.0517(19) 0.070(2) 0.0449(17) -0.0101(16) 0.0090(13) 0.0057(15)
C234 0.067(2) 0.077(2) 0.0469(18) -0.0102(18) 0.0198(16) -0.0031(18)
C235 0.062(2) 0.069(2) 0.061(2) 0.0015(17) 0.0141(16) -0.0214(18)
C236 0.0487(19) 0.0581(19) 0.0564(18) 0.0075(15) 0.0081(14) -0.0055(15)
Cl1 0.0372(6) 0.0403(6) 0.0307(5) 0.0024(4) 0.0031(4) -0.0018(4)
N1 0.0372(6) 0.0403(6) 0.0307(5) 0.0024(4) 0.0031(4) -0.0018(4)
O11 0.069(3) 0.053(3) 0.079(3) 0.004(2) 0.013(2) 0.003(2)
O12 0.062(3) 0.087(4) 0.112(4) 0.018(3) 0.013(3) -0.023(3)
O13 0.069(3) 0.067(3) 0.094(4) -0.002(3) 0.014(3) -0.018(3)
Cl2 0.0423(4) 0.0422(4) 0.0674(5) 0.0008(3) 0.0099(3) -0.0093(3)
O1 0.0464(14) 0.0543(13) 0.0655(14) 0.0190(11) 0.0043(10) -0.0054(11)
O2 0.0440(13) 0.0359(11) 0.0848(15) 0.0068(10) 0.0161(11) 0.0035(10)
O3 0.0689(18) 0.100(2) 0.0867(19) -0.0167(17) -0.0188(14) 0.0375(16)

loop_
_atom_type_symbol
_atom_type_description
_atom_type_scat_dispersion_real
_atom_type_scat_dispersion_imag
_atom_type_scat_source
C C 0.0181 0.0091 'International Tables Vol C Tables 4.2.6.8 and 6.1.1.4'
H H 0 0 'International Tables Vol C Tables 4.2.6.8 and 6.1.1.4'
N N 0.0311 0.018 'International Tables Vol C Tables 4.2.6.8 and 6.1.1.4'
Cl Cl 0.3639 0.7018 'International Tables Vol C Tables 4.2.6.8 and 6.1.1.4'
O O 0.0492 0.0322 'International Tables Vol C Tables 4.2.6.8 and 6.1.1.4'

loop_
_exptl_crystal_face_index_h
_exptl_crystal_face_index_k
_exptl_crystal_face_index_l
_exptl_crystal_face_perp_dist
0 0 -1 0.0158
0 0 1 0.02
0 -1 -1 0.0164
0 1 1 0.0164
0 1 -1 0.0124
0 -1 1 0.0282
-1 0 0 0.1008
1 0 0 0.1012

loop_
_geom_angle_atom_site_label_1
_geom_angle_atom_site_label_2
_geom_angle_atom_site_label_3
_geom_angle
N12 C11 C17A 107.7(2)
N12 C11 H11 126.1
C17A C11 H11 126.1
C13 N12 C11 110.5(2)
C13 N12 C12 125.8(2)
C11 N12 C12 123.6(2)
N12 C12 H12A 109.5
N12 C12 H12B 109.5
H12A C12 H12B 109.5
N12 C12 H12C 109.5
H12A C12 H12C 109.5
H12B C12 H12C 109.5
N12 C13 N13A 106.3(2)
N12 C13 C131 127.9(2)
N13A C13 C131 125.8(2)
C13 N13A C17A 109.4(2)
C13 N13A C14 129.1(2)
C17A N13A C14 121.5(2)
C15 C14 N13A 118.0(3)
C15 C14 H14 121
N13A C14 H14 121
C14 C15 C16 122.2(3)
C14 C15 H15 118.9
C16 C15 H15 118.9
C17 C16 C15 120.0(3)
C17 C16 H16 120
C15 C16 H16 120
C16 C17 C17A 119.4(3)
C16 C17 H17 120.3
C17A C17 H17 120.3
C11 C17A N13A 106.0(2)
C11 C17A C17 135.1(3)
N13A C17A C17 118.9(2)
N132 C131 C136 124.1(3)
N132 C131 C13 114.7(2)
C136 C131 C13 121.2(3)
C133 N132 C131 117.1(2)
N132 C133 C134 122.9(3)
N132 C133 H133 118.6
C134 C133 H133 118.6
C135 C134 C133 119.3(3)
C135 C134 H134 120.3
C133 C134 H134 120.3
C134 C135 C136 119.2(3)
C134 C135 H135 120.4
C136 C135 H135 120.4
C131 C136 C135 117.3(3)
C131 C136 H136 121.3
C135 C136 H136 121.3
N22 C21 C27A 107.8(2)
N22 C21 H21 126.1
C27A C21 H21 126.1
C23 N22 C21 110.6(2)
C23 N22 C22 126.1(2)
C21 N22 C22 123.1(2)
N22 C22 H22A 109.5
N22 C22 H22B 109.5
H22A C22 H22B 109.5
N22 C22 H22C 109.5
H22A C22 H22C 109.5
H22B C22 H22C 109.5
N22 C23 N23A 106.5(2)
N22 C23 C231 128.1(2)
N23A C23 C231 125.4(2)
C23 N23A C24 129.7(2)
C23 N23A C27A 108.9(2)
C24 N23A C27A 121.4(2)
C25 C24 N23A 118.5(2)
C25 C24 H24 120.8
N23A C24 H24 120.8
C24 C25 C26 121.2(3)
C24 C25 H25 119.4
C26 C25 H25 119.4
C27 C26 C25 120.9(2)
C27 C26 H26 119.6
C25 C26 H26 119.6
C26 C27 C27A 118.9(2)
C26 C27 H27 120.5
C27A C27 H27 120.5
C21 C27A N23A 106.1(2)
C21 C27A C27 134.8(2)
N23A C27A C27 119.1(2)
N232 C231 C236 123.7(3)
N232 C231 C23 115.1(2)
C236 C231 C23 121.1(3)
C231 N232 C233 116.7(3)
N232 C233 C234 124.3(3)
N232 C233 H233 117.8
C234 C233 H233 117.8
C235 C234 C233 118.1(3)
C235 C234 H234 121
C233 C234 H234 121
C234 C235 C236 119.6(3)
C234 C235 H235 120.2
C236 C235 H235 120.2
C231 C236 C235 117.5(3)
C231 C236 H236 121.2
C235 C236 H236 121.2
O12 Cl1 O11 123.2(4)
O12 Cl1 O13 117.1(4)
O11 Cl1 O13 118.6(3)
H1AO O1 H1BO 107(3)
H2AO O2 H2BO 109(2)
H3AO O3 H3BO 111(3)

loop_
_geom_bond_atom_site_label_1
_geom_bond_atom_site_label_2
_geom_bond_distance
C11 N12 1.356(4)
C11 C17A 1.363(4)
C11 H11 0.95
N12 C13 1.352(3)
N12 C12 1.473(4)
C12 H12A 0.98
C12 H12B 0.98
C12 H12C 0.98
C13 N13A 1.353(3)
C13 C131 1.463(4)
N13A C17A 1.399(3)
N13A C14 1.404(3)
C14 C15 1.337(4)
C14 H14 0.95
C15 C16 1.426(4)
C15 H15 0.95
C16 C17 1.356(4)
C16 H16 0.95
C17 C17A 1.415(4)
C17 H17 0.95
C131 N132 1.346(4)
C131 C136 1.390(4)
N132 C133 1.339(4)
C133 C134 1.391(5)
C133 H133 0.95
C134 C135 1.370(5)
C134 H134 0.95
C135 C136 1.399(5)
C135 H135 0.95
C136 H136 0.95
C21 N22 1.359(3)
C21 C27A 1.364(4)
C21 H21 0.95
N22 C23 1.343(3)
N22 C22 1.475(3)
C22 H22A 0.98
C22 H22B 0.98
C22 H22C 0.98
C23 N23A 1.363(3)
C23 C231 1.475(4)
N23A C24 1.395(3)
N23A C27A 1.401(3)
C24 C25 1.343(4)
C24 H24 0.95
C25 C26 1.431(4)
C25 H25 0.95
C26 C27 1.345(4)
C26 H26 0.95
C27 C27A 1.419(4)
C27 H27 0.95
C231 N232 1.335(4)
C231 C236 1.383(4)
N232 C233 1.336(4)
C233 C234 1.374(5)
C233 H233 0.95
C234 C235 1.366(5)
C234 H234 0.95
C235 C236 1.397(4)
C235 H235 0.95
C236 H236 0.95
Cl1 O12 1.201(6)
Cl1 O11 1.229(5)
Cl1 O13 1.279(5)
O1 H1AO 0.836(18)
O1 H1BO 0.832(18)
O2 H2AO 0.832(17)
O2 H2BO 0.832(18)
O3 H3AO 0.802(19)
O3 H3BO 0.848(18)

loop_
_geom_hbond_atom_site_label_D
_geom_hbond_atom_site_label_H
_geom_hbond_atom_site_label_A
_geom_hbond_site_symmetry_A
_geom_hbond_distance_DH
_geom_hbond_distance_HA
_geom_hbond_distance_DA
_geom_hbond_angle_DHA
O1 H1AO Cl2 1_655 0.836(18) 2.339(18) 3.174(2) 176(3)
O1 H1BO Cl2 2_665 0.832(18) 2.41(2) 3.229(2) 171(4)
O2 H2AO O1 . 0.832(17) 1.925(18) 2.755(3) 175(4)
O2 H2BO Cl2 . 0.832(18) 2.352(18) 3.178(2) 172(4)
O3 H3AO Cl1 . 0.802(19) 2.95(5) 3.398(4) 118(4)
O3 H3BO Cl2 . 0.848(18) 2.33(2) 3.166(3) 168(5)
O3 H3AO O12 . 0.802(19) 2.10(5) 2.363(7) 99(4)
C11 H11 Cl2 1_545 0.95 2.71 3.640(3) 165.9
C12 H12A Cl1 1_645 0.98 2.79 3.638(4) 145.8
C14 H14 N132 . 0.95 2.53 3.024(4) 112.3
C14 H14 O3 1_655 0.95 2.47 3.330(4) 150.7
C15 H15 Cl2 1_655 0.95 2.75 3.671(3) 164.8
C17 H17 O2 1_545 0.95 2.57 3.244(3) 127.9
C24 H24 N232 . 0.95 2.51 3.019(4) 113.5
C27 H27 O2 2_665 0.95 2.48 3.255(3) 139.3
C236 H236 O3 . 0.95 2.35 3.160(5) 142.9

_cod_database_fobs_code 2243027
